data_7027114
loop_
_publ_author_name
'Fettinger, James C.'
'Kraatz, Heinz-Bernhard'
'Poli, Rinaldo'
'Quadrelli, E. Alessandra'

_publ_section_title
;
 Formation of organometallic hydroxo and oxo complexes by oxidation of
 transition metal hydrides in the presence of water. X-Ray structures of
 [CpMo(OH)(PMe3)3][BF4] and [CpMo(O)(PMe3)2][BF4]
;
_journal_issue 3
_journal_name_full 'Journal of the Chemical Society, Dalton Transactions'
_journal_page_first 497
_journal_paper_doi 10.1039/a807111j
_journal_year 1999
_chemical_formula_sum 'C28 H65.58 B2 Cl0.42 F8 Mo2 O1.59 P6'
_chemical_formula_weight 993.78
_chemical_name_systematic
;
 ?
;
_space_group_IT_number 19
_symmetry_cell_setting orthorhombic
_symmetry_space_group_name_Hall 'P 2ac 2ab'
_symmetry_space_group_name_H-M 'P 21 21 21'
_atom_sites_solution_hydrogens geom
_atom_sites_solution_primary direct
_atom_sites_solution_secondary difmap
_audit_creation_method SHELXL
_cell_angle_alpha 90.00
_cell_angle_beta 90.00
_cell_angle_gamma 90.00
_cell_formula_units_Z 4
_cell_length_a 8.7140(9)
_cell_length_b 13.300(4)
_cell_length_c 37.939(6)
_cell_measurement_reflns_used 25
_cell_measurement_temperature 293(2)
_cell_measurement_theta_max 14.7
_cell_measurement_theta_min 11.0
_cell_volume 4397.0(16)
_computing_cell_refinement 'Enraf EXPRESS'
_computing_data_collection 'Enraf EXPRESS'
_computing_data_reduction 'Siemens SHELXTL'
_computing_molecular_graphics 'Siemens SHELXTL'
_computing_publication_material 'Siemens SHELXTL'
_computing_structure_refinement 'SHELXL-93 (Sheldrick, 1993)'
_computing_structure_solution 'SHELXS-86 (Sheldrick, 1990)'
_diffrn_ambient_temperature 293(2)
_diffrn_measurement_device 'Siemens P4'
_diffrn_measurement_method '\w:\2t scans'
_diffrn_radiation_monochromator graphite
_diffrn_radiation_source 'fine-focus sealed tube'
_diffrn_radiation_type MoK\a
_diffrn_radiation_wavelength 0.71073
_diffrn_reflns_av_R_equivalents 0.0000
_diffrn_reflns_av_sigmaI/netI 0.0634
_diffrn_reflns_limit_h_max 9
_diffrn_reflns_limit_h_min 0
_diffrn_reflns_limit_k_max 14
_diffrn_reflns_limit_k_min 0
_diffrn_reflns_limit_l_max 41
_diffrn_reflns_limit_l_min 0
_diffrn_reflns_number 3488
_diffrn_reflns_theta_max 22.98
_diffrn_reflns_theta_min 2.15
_diffrn_standards_decay_% 0
_diffrn_standards_interval_count 60
_diffrn_standards_number 3
_exptl_absorpt_coefficient_mu 0.872
_exptl_absorpt_correction_type none
_exptl_crystal_density_diffrn 1.501
_exptl_crystal_description 'small block'
_exptl_crystal_F_000 2037
_exptl_crystal_size_max 0.22
_exptl_crystal_size_mid 0.20
_exptl_crystal_size_min 0.18
_refine_diff_density_max 0.553
_refine_diff_density_min -0.739
_refine_diff_density_rms 0.111
_refine_ls_abs_structure_details 'Flack H D (1983), Acta Cryst. A39, 876-881'
_refine_ls_abs_structure_Flack 0.31(13)
_refine_ls_extinction_method none
_refine_ls_goodness_of_fit_all 1.118
_refine_ls_goodness_of_fit_obs 1.125
_refine_ls_matrix_type full
_refine_ls_number_parameters 400
_refine_ls_number_reflns 3484
_refine_ls_number_restraints 91
_refine_ls_restrained_S_all 1.132
_refine_ls_restrained_S_obs 1.119
_refine_ls_R_factor_all 0.0807
_refine_ls_R_factor_obs 0.0509
_refine_ls_shift/esd_max -0.001
_refine_ls_shift/esd_mean 0.000
_refine_ls_structure_factor_coef Fsqd
_refine_ls_weighting_details 'w=1/[\s^2^(Fo^2^)+(0.0268P)^2^+25.4166P] where P=(Fo^2^+2Fc^2^)/3'
_refine_ls_weighting_scheme calc
_refine_ls_wR_factor_all 0.1292
_refine_ls_wR_factor_obs 0.1139
_reflns_number_observed 2844
_reflns_number_total 3488
_reflns_observed_criterion >2sigma(I)
_cod_data_source_file 807111jsup1.cif
_cod_data_source_block UM080
_cod_depositor_comments
;
The following automatic conversions were performed:

'_symmetry_cell_setting' value 'Orthorhombic' changed to
'orthorhombic' according to
/home/saulius/struct/CIF-dictionaries/cif_core.dic dictionary named
'cif_core.dic' version 2.4.2 from 2011-04-26.

Automatic conversion script
Id: cif_fix_values 1891 2012-01-12 08:04:46Z andrius 

The following automatic conversions were performed:

'_refine_ls_weighting_scheme' value 'calc
w=1/[\s^2^(Fo^2^)+(0.0268P)^2^+25.4166P] where P=(Fo^2^+2Fc^2^)/3'
was changed to 'calc'. New tag '_refine_ls_weighting_details' was
created. The value of the new tag was set to
'w=1/[\s^2^(Fo^2^)+(0.0268P)^2^+25.4166P] where P=(Fo^2^+2Fc^2^)/3'.

Automatic conversion script
Id: cif_fix_values 3143 2015-03-26 13:38:13Z robertas 
;
_cod_original_sg_symbol_H-M P2(1)2(1)2(1)
_cod_database_code 7027114

loop_
_symmetry_equiv_pos_as_xyz
'x, y, z'
'x+1/2, -y+1/2, -z'
'-x, y+1/2, -z+1/2'
'-x+1/2, -y, z+1/2'

loop_
_atom_site_aniso_label
_atom_site_aniso_U_11
_atom_site_aniso_U_22
_atom_site_aniso_U_33
_atom_site_aniso_U_23
_atom_site_aniso_U_13
_atom_site_aniso_U_12
Mo1 0.0321(6) 0.0346(6) 0.0320(6) -0.0027(6) -0.0011(6) 0.0013(6)
O1 0.064(7) 0.035(5) 0.034(5) -0.012(4) -0.002(5) -0.005(5)
P1 0.061(3) 0.047(2) 0.039(2) -0.004(2) -0.009(2) -0.006(2)
P2 0.056(3) 0.048(2) 0.059(2) -0.015(2) -0.003(2) 0.000(2)
P3 0.042(2) 0.063(3) 0.049(2) 0.005(2) 0.007(2) -0.009(2)
C1 0.041(10) 0.034(9) 0.116(16) 0.017(10) -0.017(11) 0.005(8)
C2 0.052(11) 0.092(14) 0.059(11) 0.023(12) -0.005(9) 0.022(12)
C3 0.036(10) 0.078(13) 0.091(14) -0.009(13) -0.010(10) 0.014(11)
C4 0.027(8) 0.085(14) 0.087(14) 0.019(11) 0.010(9) 0.003(9)
C5 0.049(10) 0.075(12) 0.058(10) -0.026(10) -0.001(9) 0.023(10)
Mo2 0.0387(7) 0.0295(6) 0.0323(6) 0.0004(5) -0.0002(6) 0.0002(6)
O2 0.103(34) 0.068(31) 0.083(27) -0.029(21) -0.019(19) -0.001(25)
Cl2 0.059(10) 0.062(11) 0.098(19) -0.034(12) 0.021(11) -0.013(9)
P4 0.053(2) 0.034(2) 0.041(2) -0.004(2) 0.002(2) 0.002(2)
P5 0.069(3) 0.044(2) 0.040(2) -0.008(2) 0.006(2) -0.008(2)
P6 0.044(2) 0.060(2) 0.042(2) 0.007(2) 0.002(2) 0.005(2)
C15 0.064(12) 0.085(14) 0.042(10) 0.035(10) 0.012(9) -0.002(11)
C16 0.108(15) 0.039(8) 0.039(8) 0.012(7) 0.009(10) -0.008(12)
C17 0.064(12) 0.061(11) 0.045(9) 0.011(9) -0.016(9) 0.002(9)
C18 0.065(12) 0.058(11) 0.048(9) 0.018(9) 0.010(9) 0.029(10)
C19 0.107(17) 0.048(10) 0.034(8) 0.008(8) 0.005(10) -0.010(11)
B1 0.132(14) 0.061(10) 0.081(10) -0.002(10) -0.031(12) -0.014(11)
F11 0.153(11) 0.076(7) 0.080(7) -0.016(6) -0.009(8) -0.003(8)
F12 0.167(12) 0.101(8) 0.062(6) 0.014(6) 0.019(8) -0.002(9)
F13 0.152(21) 0.069(14) 0.117(16) -0.005(13) -0.019(18) 0.003(17)
F13A 0.133(18) 0.088(15) 0.087(13) -0.001(12) -0.030(14) 0.028(15)
F14 0.120(20) 0.095(17) 0.119(16) 0.021(17) -0.040(17) -0.029(17)
F14A 0.140(18) 0.081(13) 0.129(13) -0.005(14) -0.005(15) -0.031(15)
B2 0.125(14) 0.084(12) 0.129(14) -0.054(12) 0.001(14) -0.014(12)
F21 0.208(16) 0.078(8) 0.188(13) 0.012(9) -0.016(13) -0.011(12)
F22 0.144(13) 0.122(11) 0.168(12) -0.055(10) 0.021(11) 0.028(10)
F23 0.163(13) 0.196(14) 0.113(10) -0.032(10) 0.037(11) -0.041(13)
F24 0.129(20) 0.102(14) 0.159(22) -0.058(18) -0.038(19) -0.029(16)
F24A 0.098(18) 0.102(15) 0.161(23) -0.041(20) -0.004(19) -0.021(15)

loop_
_atom_site_label
_atom_site_type_symbol
_atom_site_fract_x
_atom_site_fract_y
_atom_site_fract_z
_atom_site_U_iso_or_equiv
_atom_site_thermal_displace_type
_atom_site_occupancy
_atom_site_calc_flag
_atom_site_refinement_flags
Mo1 Mo 0.33840(14) 0.16730(9) 0.17150(3) 0.0329(3) Uani 1 d D
O1 O 0.3796(12) 0.2851(6) 0.1368(2) 0.044(3) Uani 1 d D
H1O H 0.4223(161) 0.3311(47) 0.1473(10) 0.067 Uiso 1 calc R
P1 P 0.2364(5) 0.1068(3) 0.11417(9) 0.0490(10) Uani 1 d .
P2 P 0.3218(5) 0.3261(3) 0.20562(11) 0.0542(11) Uani 1 d .
P3 P 0.1251(5) 0.0922(4) 0.20462(11) 0.0513(11) Uani 1 d .
C1 C 0.4515(19) 0.0203(12) 0.1849(5) 0.064(5) Uani 1 d .
H1 H 0.3919(19) -0.0375(12) 0.1866(5) 0.077 Uiso 1 calc R
C2 C 0.4810(19) 0.0857(16) 0.2120(4) 0.068(5) Uani 1 d .
H2 H 0.4448(19) 0.0812(16) 0.2350(4) 0.081 Uiso 1 calc R
C3 C 0.5758(18) 0.1601(15) 0.1982(5) 0.069(5) Uani 1 d .
H3 H 0.6134(18) 0.2152(15) 0.2106(5) 0.082 Uiso 1 calc R
C4 C 0.6039(17) 0.1398(14) 0.1646(5) 0.066(5) Uani 1 d .
H4 H 0.6674(17) 0.1776(14) 0.1500(5) 0.080 Uiso 1 calc R
C5 C 0.5252(19) 0.0541(13) 0.1543(4) 0.061(5) Uani 1 d .
H5 H 0.5220(19) 0.0253(13) 0.1320(4) 0.073 Uiso 1 calc R
C6 C 0.2248(20) -0.0257(11) 0.1039(4) 0.071(5) Uiso 1 d .
H6A H 0.1919(126) -0.0621(16) 0.1244(10) 0.106 Uiso 1 calc R
H6B H 0.3240(35) -0.0496(22) 0.0967(28) 0.106 Uiso 1 calc R
H6C H 0.1525(98) -0.0359(15) 0.0851(21) 0.106 Uiso 1 calc R
C7 C 0.3432(23) 0.1549(14) 0.0774(4) 0.084(6) Uiso 1 d .
H7A H 0.4443(55) 0.1262(75) 0.0774(20) 0.125 Uiso 1 calc R
H7B H 0.3508(125) 0.2268(17) 0.0793(18) 0.125 Uiso 1 calc R
H7C H 0.2918(81) 0.1376(83) 0.0559(5) 0.125 Uiso 1 calc R
C8 C 0.0538(22) 0.1521(16) 0.1033(5) 0.093(7) Uiso 1 d .
H8A H 0.0544(47) 0.2242(16) 0.1040(35) 0.140 Uiso 1 calc R
H8B H -0.0198(33) 0.1270(85) 0.1200(23) 0.140 Uiso 1 calc R
H8C H 0.0267(70) 0.1298(89) 0.0801(16) 0.140 Uiso 1 calc R
C9 C 0.4885(18) 0.4041(12) 0.2005(4) 0.059(4) Uiso 1 d .
H9A H 0.5756(29) 0.3715(37) 0.2110(24) 0.088 Uiso 1 calc R
H9B H 0.4714(47) 0.4676(31) 0.2119(23) 0.088 Uiso 1 calc R
H9C H 0.5077(70) 0.4150(63) 0.1758(4) 0.088 Uiso 1 calc R
C10 C 0.2976(22) 0.3273(15) 0.2540(4) 0.086(6) Uiso 1 d .
H10A H 0.3788(93) 0.2892(87) 0.2647(5) 0.129 Uiso 1 calc R
H10B H 0.2005(74) 0.2978(94) 0.2600(5) 0.129 Uiso 1 calc R
H10C H 0.3011(155) 0.3953(17) 0.2624(6) 0.129 Uiso 1 calc R
C11 C 0.1714(23) 0.4095(15) 0.1890(4) 0.084(6) Uiso 1 d .
H11A H 0.0732(26) 0.3861(59) 0.1971(29) 0.126 Uiso 1 calc R
H11B H 0.1733(100) 0.4097(78) 0.1637(4) 0.126 Uiso 1 calc R
H11C H 0.1887(88) 0.4764(25) 0.1976(29) 0.126 Uiso 1 calc R
C12 C -0.0345(20) 0.1740(14) 0.2137(4) 0.074(5) Uiso 1 d .
H12A H -0.1207(46) 0.1346(17) 0.2213(30) 0.112 Uiso 1 calc R
H12B H -0.0614(89) 0.2102(67) 0.1927(10) 0.112 Uiso 1 calc R
H12C H -0.0067(50) 0.2207(60) 0.2319(23) 0.112 Uiso 1 calc R
C13 C 0.0255(22) -0.0147(14) 0.1854(5) 0.083(6) Uiso 1 d .
H13A H 0.0978(33) -0.0675(39) 0.1807(31) 0.125 Uiso 1 calc R
H13B H -0.0228(124) 0.0055(28) 0.1638(18) 0.125 Uiso 1 calc R
H13C H -0.0511(103) -0.0386(62) 0.2015(15) 0.125 Uiso 1 calc R
C14 C 0.1608(22) 0.0432(13) 0.2480(4) 0.077(5) Uiso 1 d .
H14A H 0.2329(111) -0.0111(64) 0.2465(6) 0.115 Uiso 1 calc R
H14B H 0.0664(34) 0.0192(83) 0.2580(13) 0.115 Uiso 1 calc R
H14C H 0.2020(132) 0.0955(29) 0.2627(10) 0.115 Uiso 1 calc R
Mo2 Mo 0.72253(13) 0.58238(8) 0.06402(3) 0.0335(3) Uani 1 d D
O2 O 0.9247(55) 0.5206(51) 0.0846(19) 0.085(21) Uani 0.58 d PD
H2O H 0.9604(310) 0.5587(182) 0.0995(95) 0.127 Uiso 0.58 calc PR
Cl2 Cl 0.9481(28) 0.5312(30) 0.0917(10) 0.073(7) Uani 0.42 d P
P4 P 0.7318(5) 0.3988(3) 0.05150(9) 0.0424(9) Uani 1 d .
P5 P 0.7688(5) 0.6913(3) 0.11664(9) 0.0510(11) Uani 1 d .
P6 P 0.4444(5) 0.5820(4) 0.07567(10) 0.0483(10) Uani 1 d .
C15 C 0.8871(21) 0.6354(14) 0.0183(4) 0.064(5) Uani 1 d .
H15 H 0.9911(21) 0.6198(14) 0.0175(4) 0.076 Uiso 1 calc R
C16 C 0.7718(23) 0.5794(12) 0.0032(4) 0.062(5) Uani 1 d .
H16 H 0.7838(23) 0.5199(12) -0.0094(4) 0.074 Uiso 1 calc R
C17 C 0.6342(22) 0.6282(13) 0.0102(4) 0.057(5) Uani 1 d .
H17 H 0.5375(22) 0.6072(13) 0.0030(4) 0.068 Uiso 1 calc R
C18 C 0.6654(23) 0.7127(13) 0.0296(4) 0.057(5) Uani 1 d .
H18 H 0.5930(23) 0.7583(13) 0.0379(4) 0.069 Uiso 1 calc R
C19 C 0.8241(25) 0.7191(13) 0.0350(4) 0.063(5) Uani 1 d .
H19 H 0.8768(25) 0.7690(13) 0.0471(4) 0.076 Uiso 1 calc R
C20 C 0.7085(18) 0.3229(11) 0.0907(3) 0.052(4) Uiso 1 d .
H20A H 0.6079(47) 0.3334(59) 0.1003(16) 0.078 Uiso 1 calc R
H20B H 0.7843(79) 0.3418(55) 0.1078(11) 0.078 Uiso 1 calc R
H20C H 0.7210(118) 0.2532(13) 0.0848(6) 0.078 Uiso 1 calc R
C21 C 0.9190(19) 0.3597(12) 0.0355(4) 0.063(5) Uiso 1 d .
H21A H 0.9975(19) 0.3881(65) 0.0502(18) 0.094 Uiso 1 calc R
H21B H 0.9326(53) 0.3826(69) 0.0117(11) 0.094 Uiso 1 calc R
H21C H 0.9259(47) 0.2877(13) 0.0362(26) 0.094 Uiso 1 calc R
C22 C 0.6063(20) 0.3392(14) 0.0192(4) 0.071(5) Uiso 1 d .
H22A H 0.5965(117) 0.3821(46) -0.0011(15) 0.106 Uiso 1 calc R
H22B H 0.5070(48) 0.3283(86) 0.0294(12) 0.106 Uiso 1 calc R
H22C H 0.6495(76) 0.2759(47) 0.0121(25) 0.106 Uiso 1 calc R
C23 C 0.6522(24) 0.7984(14) 0.1263(5) 0.092(6) Uiso 1 d .
H23A H 0.5591(77) 0.7950(56) 0.1128(29) 0.138 Uiso 1 calc R
H23B H 0.7070(68) 0.8586(14) 0.1202(35) 0.138 Uiso 1 calc R
H23C H 0.6278(140) 0.7992(61) 0.1509(9) 0.138 Uiso 1 calc R
C24 C 0.9576(22) 0.7499(15) 0.1171(5) 0.087(6) Uiso 1 d .
H24A H 0.9674(60) 0.7938(78) 0.0972(21) 0.130 Uiso 1 calc R
H24B H 1.0352(22) 0.6988(15) 0.1160(35) 0.130 Uiso 1 calc R
H24C H 0.9697(63) 0.7880(83) 0.1384(18) 0.130 Uiso 1 calc R
C25 C 0.7715(23) 0.6221(13) 0.1580(4) 0.085(6) Uiso 1 d .
H25A H 0.8217(129) 0.5586(44) 0.1545(9) 0.127 Uiso 1 calc R
H25B H 0.6681(23) 0.6109(80) 0.1658(17) 0.127 Uiso 1 calc R
H25C H 0.8260(125) 0.6602(46) 0.1754(10) 0.127 Uiso 1 calc R
C26 C 0.3835(20) 0.5734(14) 0.1209(4) 0.071(5) Uiso 1 d .
H26A H 0.4308(113) 0.6261(60) 0.1343(8) 0.106 Uiso 1 calc R
H26B H 0.4132(125) 0.5093(41) 0.1304(10) 0.106 Uiso 1 calc R
H26C H 0.2739(25) 0.5801(91) 0.1221(5) 0.106 Uiso 1 calc R
C27 C 0.3300(26) 0.6879(14) 0.0622(5) 0.101(7) Uiso 1 d .
H27A H 0.3331(139) 0.6940(69) 0.0370(6) 0.151 Uiso 1 calc R
H27B H 0.3701(106) 0.7481(20) 0.0727(32) 0.151 Uiso 1 calc R
H27C H 0.2259(44) 0.6781(52) 0.0697(34) 0.151 Uiso 1 calc R
C28 C 0.3308(28) 0.4833(16) 0.0579(6) 0.116(8) Uiso 1 d .
H28A H 0.3544(139) 0.4216(28) 0.0698(31) 0.174 Uiso 1 calc R
H28B H 0.3524(141) 0.4763(84) 0.0332(12) 0.174 Uiso 1 calc R
H28C H 0.2241(28) 0.4989(59) 0.0610(38) 0.174 Uiso 1 calc R
B1 B 0.2814(40) 0.7345(18) 0.2035(7) 0.092(6) Uani 1 d U
F11 F 0.2865(16) 0.8012(8) 0.2312(3) 0.103(4) Uani 1 d U
F12 F 0.2975(17) 0.7820(8) 0.1730(3) 0.110(4) Uani 1 d U
F13 F 0.3149(54) 0.6443(26) 0.2143(10) 0.113(9) Uani 0.42 d PU
F13A F 0.4139(30) 0.6737(20) 0.2065(6) 0.102(7) Uani 0.58 d PU
F14 F 0.1037(44) 0.7283(26) 0.2035(10) 0.111(9) Uani 0.42 d PU
F14A F 0.1652(36) 0.6673(20) 0.2027(7) 0.116(7) Uani 0.58 d PU
B2 B 0.7426(45) 1.0131(23) 0.0485(9) 0.113(7) Uani 1 d U
F21 F 0.7541(22) 1.1013(10) 0.0351(4) 0.158(6) Uani 1 d U
F22 F 0.8712(19) 0.9639(11) 0.0450(4) 0.145(6) Uani 1 d U
F23 F 0.7243(20) 1.0341(12) 0.0835(4) 0.157(6) Uani 1 d U
F24 F 0.6537(43) 0.9624(25) 0.0273(8) 0.130(9) Uani 0.53 d PU
F24A F 0.6056(41) 0.9643(30) 0.0495(10) 0.120(9) Uani 0.47 d PU

loop_
_atom_type_symbol
_atom_type_description
_atom_type_scat_dispersion_real
_atom_type_scat_dispersion_imag
_atom_type_scat_source
C C 0.0033 0.0016 'International Tables Vol C Tables 4.2.6.8 and 6.1.1.4'
H H 0.0000 0.0000 'International Tables Vol C Tables 4.2.6.8 and 6.1.1.4'
F F 0.0171 0.0103 'International Tables Vol C Tables 4.2.6.8 and 6.1.1.4'
O O 0.0106 0.0060 'International Tables Vol C Tables 4.2.6.8 and 6.1.1.4'
Mo Mo -1.6832 0.6857 'International Tables Vol C Tables 4.2.6.8 and 6.1.1.4'
P P 0.1023 0.0942 'International Tables Vol C Tables 4.2.6.8 and 6.1.1.4'
B B 0.0013 0.0007 'International Tables Vol C Tables 4.2.6.8 and 6.1.1.4'
Cl Cl 0.1484 0.1585 'International Tables Vol C Tables 4.2.6.8 and 6.1.1.4'

loop_
_geom_angle_atom_site_label_1
_geom_angle_atom_site_label_2
_geom_angle_atom_site_label_3
_geom_angle
O1 Mo1 C1 136.4(6)
O1 Mo1 C2 134.4(6)
C1 Mo1 C2 35.4(6)
O1 Mo1 C3 98.9(6)
C1 Mo1 C3 58.1(6)
C2 Mo1 C3 35.5(6)
O1 Mo1 C5 101.0(6)
C1 Mo1 C5 35.8(6)
C2 Mo1 C5 59.4(6)
C3 Mo1 C5 57.7(6)
O1 Mo1 C4 82.9(5)
C1 Mo1 C4 57.3(6)
C2 Mo1 C4 57.3(6)
C3 Mo1 C4 33.1(5)
C5 Mo1 C4 34.5(5)
O1 Mo1 P3 139.6(3)
C1 Mo1 P3 82.1(5)
C2 Mo1 P3 82.7(5)
C3 Mo1 P3 115.9(5)
C5 Mo1 P3 114.4(5)
C4 Mo1 P3 137.5(4)
O1 Mo1 P2 72.5(2)
C1 Mo1 P2 130.4(5)
C2 Mo1 P2 95.0(6)
C3 Mo1 P2 81.9(5)
C5 Mo1 P2 138.0(4)
C4 Mo1 P2 104.3(5)
P3 Mo1 P2 92.0(2)
O1 Mo1 P1 75.6(2)
C1 Mo1 P1 94.2(5)
C2 Mo1 P1 129.6(6)
C3 Mo1 P1 133.8(5)
C5 Mo1 P1 78.1(4)
C4 Mo1 P1 101.7(5)
P3 Mo1 P1 92.60(15)
P2 Mo1 P1 135.37(15)
C8 P1 C7 99.6(9)
C8 P1 C6 103.5(9)
C7 P1 C6 102.1(8)
C8 P1 Mo1 114.8(7)
C7 P1 Mo1 112.3(6)
C6 P1 Mo1 121.6(6)
C9 P2 C11 101.1(8)
C9 P2 C10 101.3(8)
C11 P2 C10 104.8(9)
C9 P2 Mo1 112.8(5)
C11 P2 Mo1 112.2(6)
C10 P2 Mo1 122.1(6)
C14 P3 C12 100.2(8)
C14 P3 C13 99.6(8)
C12 P3 C13 100.4(8)
C14 P3 Mo1 119.0(7)
C12 P3 Mo1 115.9(6)
C13 P3 Mo1 118.3(6)
C2 C1 C5 109.4(15)
C2 C1 Mo1 72.5(9)
C5 C1 Mo1 74.6(9)
C1 C2 C3 106.3(16)
C1 C2 Mo1 72.0(9)
C3 C2 Mo1 74.2(10)
C4 C3 C2 109.0(18)
C4 C3 Mo1 75.6(10)
C2 C3 Mo1 70.2(9)
C3 C4 C5 110.3(17)
C3 C4 Mo1 71.3(10)
C5 C4 Mo1 70.9(9)
C4 C5 C1 104.9(14)
C4 C5 Mo1 74.5(9)
C1 C5 Mo1 69.7(9)
O2 Mo2 C18 135.4(23)
O2 Mo2 C17 136.6(21)
C18 Mo2 C17 35.6(6)
O2 Mo2 C19 99.5(23)
C18 Mo2 C19 36.0(7)
C17 Mo2 C19 59.1(6)
O2 Mo2 Cl2 7.3(28)
C18 Mo2 Cl2 132.9(11)
C17 Mo2 Cl2 140.5(10)
C19 Mo2 Cl2 97.0(11)
O2 Mo2 C16 101.9(21)
C18 Mo2 C16 58.5(6)
C17 Mo2 C16 35.0(6)
C19 Mo2 C16 58.2(5)
Cl2 Mo2 C16 106.5(10)
O2 Mo2 C15 83.1(22)
C18 Mo2 C15 58.1(6)
C17 Mo2 C15 57.5(6)
C19 Mo2 C15 34.7(6)
Cl2 Mo2 C15 84.6(10)
C16 Mo2 C15 34.0(5)
O2 Mo2 P6 139.4(22)
C18 Mo2 P6 83.5(5)
C17 Mo2 P6 80.1(5)
C19 Mo2 P6 117.8(5)
Cl2 Mo2 P6 138.4(9)
C16 Mo2 P6 110.9(5)
C15 Mo2 P6 137.0(4)
O2 Mo2 P4 70.1(19)
C18 Mo2 P4 131.3(5)
C17 Mo2 P4 95.9(5)
C19 Mo2 P4 132.1(4)
Cl2 Mo2 P4 76.8(11)
C16 Mo2 P4 77.9(4)
C15 Mo2 P4 97.7(5)
P6 Mo2 P4 93.7(2)
O2 Mo2 P5 78.1(18)
C18 Mo2 P5 93.0(5)
C17 Mo2 P5 128.2(5)
C19 Mo2 P5 82.1(4)
Cl2 Mo2 P5 70.9(10)
C16 Mo2 P5 140.0(4)
C15 Mo2 P5 108.4(5)
P6 Mo2 P5 91.0(2)
P4 Mo2 P5 135.70(13)
C20 P4 C21 102.4(7)
C20 P4 C22 104.1(7)
C21 P4 C22 100.9(8)
C20 P4 Mo2 112.8(5)
C21 P4 Mo2 112.0(6)
C22 P4 Mo2 122.3(6)
C23 P5 C25 103.6(8)
C23 P5 C24 99.8(9)
C25 P5 C24 101.3(9)
C23 P5 Mo2 122.2(7)
C25 P5 Mo2 113.4(6)
C24 P5 Mo2 113.7(6)
C28 P6 C26 98.7(9)
C28 P6 C27 99.3(9)
C26 P6 C27 99.1(9)
C28 P6 Mo2 118.8(8)
C26 P6 Mo2 117.5(6)
C27 P6 Mo2 119.5(7)
C16 C15 C19 109.5(17)
C16 C15 Mo2 72.6(9)
C19 C15 Mo2 70.5(9)
C15 C16 C17 107.3(14)
C15 C16 Mo2 73.4(8)
C17 C16 Mo2 69.2(8)
C18 C17 C16 108.4(16)
C18 C17 Mo2 70.6(8)
C16 C17 Mo2 75.8(9)
C17 C18 C19 108.8(17)
C17 C18 Mo2 73.8(9)
C19 C18 Mo2 75.0(10)
C15 C19 C18 106.0(17)
C15 C19 Mo2 74.8(9)
C18 C19 Mo2 69.0(10)
F13 B1 F12 133.6(32)
F13 B1 F14A 64.3(24)
F12 B1 F14A 111.8(23)
F13 B1 F11 110.4(26)
F12 B1 F11 110.8(18)
F14A B1 F11 118.1(28)
F13 B1 F13A 42.6(22)
F12 B1 F13A 104.8(28)
F14A B1 F13A 103.6(23)
F11 B1 F13A 106.4(22)
F13 B1 F14 100.2(33)
F12 B1 F14 97.4(25)
F14A B1 F14 38.4(17)
F11 B1 F14 93.9(27)
F13A B1 F14 141.7(28)
F13A F13 B1 74.8(33)
F13A F13 F14A 128.6(41)
B1 F13 F14A 59.5(25)
F13 F13A B1 62.6(30)
F14A F14 B1 59.6(30)
F14 F14A B1 82.0(31)
F14 F14A F13 132.9(40)
B1 F14A F13 56.2(22)
F21 B2 F24 106.0(33)
F21 B2 F22 110.6(32)
F24 B2 F22 100.9(25)
F21 B2 F24A 121.1(39)
F24 B2 F24A 41.4(21)
F22 B2 F24A 121.2(27)
F21 B2 F23 102.0(20)
F24 B2 F23 129.5(38)
F22 B2 F23 107.5(30)
F24A B2 F23 88.1(30)
F24A F24 B2 72.4(33)
F24 F24A B2 66.2(36)

loop_
_geom_bond_atom_site_label_1
_geom_bond_atom_site_label_2
_geom_bond_distance
Mo1 O1 2.078(9)
Mo1 C1 2.248(15)
Mo1 C2 2.25(2)
Mo1 C3 2.31(2)
Mo1 C5 2.311(15)
Mo1 C4 2.36(2)
Mo1 P3 2.456(4)
Mo1 P2 2.481(4)
Mo1 P1 2.484(4)
P1 C8 1.75(2)
P1 C7 1.80(2)
P1 C6 1.81(2)
P2 C9 1.80(2)
P2 C11 1.83(2)
P2 C10 1.85(2)
P3 C14 1.80(2)
P3 C12 1.80(2)
P3 C13 1.82(2)
C1 C2 1.37(2)
C1 C5 1.40(2)
C2 C3 1.39(2)
C3 C4 1.33(2)
C4 C5 1.39(2)
Mo2 O2 2.09(3)
Mo2 C18 2.225(15)
Mo2 C17 2.265(14)
Mo2 C19 2.30(2)
Mo2 Cl2 2.33(3)
Mo2 C16 2.348(13)
Mo2 C15 2.359(15)
Mo2 P6 2.464(4)
Mo2 P4 2.488(4)
Mo2 P5 2.499(4)
P4 C20 1.809(13)
P4 C21 1.82(2)
P4 C22 1.82(2)
P5 C23 1.79(2)
P5 C25 1.82(2)
P5 C24 1.82(2)
P6 C28 1.78(2)
P6 C26 1.800(15)
P6 C27 1.80(2)
C15 C16 1.38(2)
C15 C19 1.39(2)
C16 C17 1.39(2)
C17 C18 1.37(2)
C18 C19 1.40(3)
B1 F13 1.30(4)
B1 F12 1.33(3)
B1 F14A 1.35(4)
B1 F11 1.37(3)
B1 F13A 1.41(4)
B1 F14 1.55(5)
F13 F13A 0.99(4)
F13 F14A 1.41(5)
F14 F14A 0.97(4)
B2 F21 1.28(3)
B2 F24 1.30(4)
B2 F22 1.30(4)
B2 F24A 1.36(5)
B2 F23 1.37(3)
F24 F24A 0.94(4)
